data_1569905
loop_
_publ_author_name
'Jiang, Bo'
'Gui, Wu-Tao'
'Wang, Hao-Tian'
'Xie, Ke'
'Chen, Zhi-Chao'
'Zhu, Lei'
'Ouyang, Qin'
'Du, Wei'
'Chen, Ying-Chun'

_publ_section_title
;
 Asymmetric Friedel-Crafts reaction of unsaturated carbonyl-tethered
 heteroarenes <i>via</i> vinylogous activation of
 Pd<sup>0</sup>-&#x3c0;-Lewis base catalysis.
;
_journal_issue 39
_journal_name_full 'Chemical science'
_journal_page_first 10867
_journal_page_last 10874
_journal_paper_doi 10.1039/d3sc03996j
_journal_volume 14
_journal_year 2023
_chemical_absolute_configuration ad
_chemical_formula_moiety 'C36 H24 N2 O4, C H Cl3'
_chemical_formula_sum 'C37 H25 Cl3 N2 O4'
_chemical_formula_weight 667.94
_space_group_crystal_system monoclinic
_space_group_IT_number 4
_space_group_name_Hall 'P 2yb'
_space_group_name_H-M_alt 'P 1 21 1'
_atom_sites_solution_hydrogens geom
_atom_sites_solution_primary dual
_audit_creation_date 2022-04-25
_audit_creation_method
;
Olex2 1.3
(compiled 2020.11.12 svn.r5f609507 for OlexSys, GUI svn.r6408)
;
_audit_update_record
;
2023-03-27 deposited with the CCDC.	2023-09-18 downloaded from the CCDC.
;
_cell_angle_alpha 90
_cell_angle_beta 94.6260(10)
_cell_angle_gamma 90
_cell_formula_units_Z 2
_cell_length_a 13.2537(4)
_cell_length_b 8.0062(2)
_cell_length_c 15.7406(5)
_cell_measurement_reflns_used 9319
_cell_measurement_temperature 273(2)
_cell_measurement_theta_max 24.608
_cell_measurement_theta_min 2.596
_cell_volume 1664.82(8)
_computing_cell_refinement 'SAINT V8.40B (?, 2016)'
_computing_data_reduction 'SAINT V8.40B (?, 2016)'
_computing_molecular_graphics 'Olex2 1.3 (Dolomanov et al., 2009)'
_computing_publication_material 'Olex2 1.3 (Dolomanov et al., 2009)'
_computing_structure_refinement 'SHELXL 2014/7 (Sheldrick, 2015)'
_computing_structure_solution 'SHELXT 2018/2 (Sheldrick, 2018)'
_diffrn_ambient_temperature 273.15
_diffrn_measured_fraction_theta_full 0.999
_diffrn_measured_fraction_theta_max 0.997
_diffrn_measurement_device_type 'Bruker APEX-II CCD'
_diffrn_measurement_method '\f and \w scans'
_diffrn_radiation_type MoK\a
_diffrn_radiation_wavelength 0.71073
_diffrn_reflns_av_R_equivalents 0.0619
_diffrn_reflns_av_unetI/netI 0.0484
_diffrn_reflns_Laue_measured_fraction_full 0.999
_diffrn_reflns_Laue_measured_fraction_max 0.997
_diffrn_reflns_limit_h_max 17
_diffrn_reflns_limit_h_min -17
_diffrn_reflns_limit_k_max 10
_diffrn_reflns_limit_k_min -10
_diffrn_reflns_limit_l_max 20
_diffrn_reflns_limit_l_min -19
_diffrn_reflns_number 35129
_diffrn_reflns_point_group_measured_fraction_full 1.000
_diffrn_reflns_point_group_measured_fraction_max 0.997
_diffrn_reflns_theta_full 25.242
_diffrn_reflns_theta_max 27.532
_diffrn_reflns_theta_min 2.094
_diffrn_source_current 1.4
_diffrn_source_power 0.07
_diffrn_source_voltage 50.0
_diffrn_standards_number 0
_exptl_absorpt_coefficient_mu 0.318
_exptl_absorpt_correction_T_max 0.7456
_exptl_absorpt_correction_T_min 0.6242
_exptl_absorpt_correction_type multi-scan
_exptl_absorpt_process_details
;
SADABS-2016/2 (Bruker,2016/2) was used for absorption correction.
wR2(int) was 0.1204 before and 0.0693 after correction.
The Ratio of minimum to maximum transmission is 0.8372.
The \l/2 correction factor is Not present.
;
_exptl_crystal_colour 'clear light colourless'
_exptl_crystal_colour_lustre clear
_exptl_crystal_colour_modifier light
_exptl_crystal_colour_primary colourless
_exptl_crystal_density_diffrn 1.332
_exptl_crystal_description block
_exptl_crystal_F_000 688
_exptl_crystal_size_max 0.43
_exptl_crystal_size_mid 0.15
_exptl_crystal_size_min 0.13
_refine_diff_density_max 0.401
_refine_diff_density_min -0.478
_refine_diff_density_rms 0.056
_refine_ls_abs_structure_details
;
 Flack x determined using 1836 quotients [(I+)-(I-)]/[(I+)+(I-)]
 (Parsons, Flack and Wagner, Acta Cryst. B69 (2013) 249-259).
;
_refine_ls_abs_structure_Flack 0.05(3)
_refine_ls_extinction_method none
_refine_ls_goodness_of_fit_ref 1.036
_refine_ls_hydrogen_treatment constr
_refine_ls_matrix_type full
_refine_ls_number_parameters 398
_refine_ls_number_reflns 7649
_refine_ls_number_restraints 13
_refine_ls_restrained_S_all 1.043
_refine_ls_R_factor_all 0.1003
_refine_ls_R_factor_gt 0.0667
_refine_ls_shift/su_max 0.001
_refine_ls_shift/su_mean 0.000
_refine_ls_structure_factor_coef Fsqd
_refine_ls_weighting_details 'w=1/[\s^2^(Fo^2^)+(0.1053P)^2^+0.5758P] where P=(Fo^2^+2Fc^2^)/3'
_refine_ls_weighting_scheme calc
_refine_ls_wR_factor_gt 0.1763
_refine_ls_wR_factor_ref 0.2034
_reflns_Friedel_coverage 0.865
_reflns_Friedel_fraction_full 1.000
_reflns_Friedel_fraction_max 0.997
_reflns_number_gt 5230
_reflns_number_total 7649
_reflns_threshold_expression 'I > 2\s(I)'
_cod_data_source_file d3sc03996j2.cif
_cod_data_source_block 6c
_cod_depositor_comments 'Adding full bibliography for 1569903--1569908.cif.'
_cod_database_code 1569905
_shelx_shelxl_version_number 2014/7
_shelx_space_group_comment
;
The symmetry employed for this shelxl refinement is uniquely defined
by the following loop, which should always be used as a source of
symmetry information in preference to the above space-group names.
They are only intended as comments.
;
_shelx_estimated_absorpt_t_max 0.960
_shelx_estimated_absorpt_t_min 0.875
_olex2_refinement_description
;
1. Fixed Uiso
 At 1.2 times of:
  All C(H) groups, All C(H,H) groups
 At 1.5 times of:
  All C(H,H,H) groups
2. Uiso/Uaniso restraints and constraints
Uanis(C14) \\sim Ueq: with sigma of 0.01 and sigma for terminal atoms of 0.02
Uanis(C1) \\sim Ueq: with sigma of 0.01 and sigma for terminal atoms of 0.02
Uanis(C14) = Uanis(C2)
3.a Ternary CH refined with riding coordinates:
 C8(H8), C36(H36)
3.b Secondary CH2 refined with riding coordinates:
 C5(H5A,H5B)
3.c Aromatic/amide H refined with riding coordinates:
 C10(H10), C11(H11), C15(H15), C14(H14), C1(H1), C2(H2), C3(H3), C18(H18),
 C24(H24), C25(H25), C26(H26), C27(H27), C28(H28), C29(H29), C31(H31), C32(H32),
  C33(H33), C34(H34)
3.d Fitted hexagon refined as free rotating group:
 C15(C14,C1,C2,C3,C37)
3.e Idealised Me refined as rotating group:
 C20(H20A,H20B,H20C)
;
_olex2_submission_special_instructions 'No special instructions were received'

loop_
_space_group_symop_operation_xyz
'x, y, z'
'-x, y+1/2, -z'

loop_
_atom_site_label
_atom_site_type_symbol
_atom_site_fract_x
_atom_site_fract_y
_atom_site_fract_z
_atom_site_U_iso_or_equiv
_atom_site_adp_type
_atom_site_occupancy
_atom_site_site_symmetry_order
_atom_site_calc_flag
_atom_site_refinement_flags_posn
_atom_site_refinement_flags_adp
_atom_site_refinement_flags_occupancy
_atom_site_disorder_assembly
_atom_site_disorder_group
O1 O 0.5060(3) 0.2805(6) 0.7115(3) 0.0714(12) Uani 1 1 d . . . . .
O2 O 0.6913(3) 0.5483(5) 0.8262(2) 0.0626(10) Uani 1 1 d . . . . .
O4 O 0.6736(3) 0.1698(4) 0.5982(2) 0.0592(9) Uani 1 1 d . . . . .
Cl4 Cl 0.63578(17) 0.0640(4) 0.36894(19) 0.1253(9) Uani 1 1 d . . . . .
Cl5 Cl 0.8337(2) -0.0793(4) 0.39137(19) 0.1161(8) Uani 1 1 d . . . . .
Cl6 Cl 0.80539(19) 0.2753(3) 0.4156(2) 0.1304(11) Uani 1 1 d . . . . .
N1 N 0.8301(3) 0.0397(5) 0.9052(3) 0.0506(10) Uani 1 1 d . . . . .
N2 N 1.0230(6) 1.0890(8) 0.6261(5) 0.107(2) Uani 1 1 d . . . . .
O3 O 0.4380(3) 0.0736(7) 0.7826(3) 0.0822(14) Uani 1 1 d . . . . .
C4 C 0.6439(3) 0.4656(6) 0.6079(3) 0.0438(10) Uani 1 1 d . . . . .
C5 C 0.7713(5) -0.0857(7) 0.9461(4) 0.0618(14) Uani 1 1 d . . . . .
H5A H 0.8177 -0.1645 0.9753 0.074 Uiso 1 1 calc R U . . .
H5B H 0.7310 -0.1468 0.9023 0.074 Uiso 1 1 calc R U . . .
C6 C 0.7968(4) 0.1439(6) 0.8386(3) 0.0465(11) Uani 1 1 d . . . . .
C7 C 0.8775(4) 0.2230(6) 0.8058(3) 0.0445(10) Uani 1 1 d . . . . .
C8 C 0.8437(4) 0.3138(6) 0.7255(3) 0.0425(10) Uani 1 1 d . . . . .
H8 H 0.8577 0.2407 0.6779 0.051 Uiso 1 1 calc R U . . .
C9 C 0.8894(4) 0.4825(6) 0.7084(3) 0.0436(10) Uani 1 1 d . . . . .
C10 C 0.9231(5) 0.5945(7) 0.7714(3) 0.0563(13) Uani 1 1 d . . . . .
H10 H 0.9220 0.5640 0.8283 0.068 Uiso 1 1 calc R U . . .
C11 C 0.9582(5) 0.7494(7) 0.7514(4) 0.0660(16) Uani 1 1 d . . . . .
H11 H 0.9811 0.8226 0.7946 0.079 Uiso 1 1 calc R U . . .
C12 C 0.9595(5) 0.7967(7) 0.6673(4) 0.0615(14) Uani 1 1 d . . . . .
C13 C 0.9950(6) 0.9616(8) 0.6453(5) 0.078(2) Uani 1 1 d . . . . .
C15 C 0.7295(4) 0.1187(8) 1.0594(4) 0.137(5) Uani 1 1 d G . . . .
H15 H 0.7913 0.1711 1.0542 0.164 Uiso 1 1 calc R U . . .
C14 C 0.6645(6) 0.1783(9) 1.1175(4) 0.151(3) Uani 1 1 d G U . . .
H14 H 0.6829 0.2705 1.1512 0.181 Uiso 1 1 calc R U . . .
C1 C 0.5721(5) 0.1000(11) 1.1252(5) 0.156(5) Uani 1 1 d G U . . .
H1 H 0.5286 0.1399 1.1640 0.187 Uiso 1 1 calc R U . . .
C2 C 0.5446(4) -0.0378(11) 1.0748(5) 0.151(3) Uani 1 1 d G . . . .
H2 H 0.4828 -0.0901 1.0800 0.181 Uiso 1 1 calc R U . . .
C3 C 0.6096(4) -0.0973(8) 1.0167(4) 0.098(3) Uani 1 1 d G . . . .
H3 H 0.5912 -0.1895 0.9830 0.118 Uiso 1 1 calc R U . . .
C37 C 0.7020(3) -0.0191(6) 1.0090(3) 0.0673(16) Uani 1 1 d G . . . .
C16 C 0.7224(4) 0.3164(6) 0.7304(3) 0.0427(10) Uani 1 1 d . . . . .
C17 C 0.7006(4) 0.1818(6) 0.7952(3) 0.0457(10) Uani 1 1 d . . . . .
C18 C 0.6097(4) 0.1188(7) 0.8087(3) 0.0539(12) Uani 1 1 d . . . . .
H18 H 0.6065 0.0372 0.8504 0.065 Uiso 1 1 calc R U . . .
C19 C 0.5155(4) 0.1703(8) 0.7617(4) 0.0576(13) Uani 1 1 d . . . . .
C20 C 0.3397(5) 0.1155(14) 0.7406(6) 0.106(3) Uani 1 1 d . . . . .
H20A H 0.3287 0.2336 0.7445 0.159 Uiso 1 1 calc R U . . .
H20B H 0.2878 0.0570 0.7677 0.159 Uiso 1 1 calc R U . . .
H20C H 0.3375 0.0834 0.6817 0.159 Uiso 1 1 calc R U . . .
C21 C 0.6758(4) 0.2979(6) 0.6386(3) 0.0437(10) Uani 1 1 d . . . . .
C22 C 0.6523(4) 0.5788(6) 0.6745(3) 0.0451(10) Uani 1 1 d . . . . .
C23 C 0.6882(4) 0.4927(6) 0.7549(3) 0.0455(10) Uani 1 1 d . . . . .
C24 C 0.6299(4) 0.7464(7) 0.6607(4) 0.0603(14) Uani 1 1 d . . . . .
H24 H 0.6346 0.8233 0.7051 0.072 Uiso 1 1 calc R U . . .
C25 C 0.6005(5) 0.7936(7) 0.5784(5) 0.0696(17) Uani 1 1 d . . . . .
H25 H 0.5867 0.9057 0.5671 0.084 Uiso 1 1 calc R U . . .
C26 C 0.5909(5) 0.6811(8) 0.5122(4) 0.0676(16) Uani 1 1 d . . . . .
H26 H 0.5696 0.7182 0.4577 0.081 Uiso 1 1 calc R U . . .
C27 C 0.6120(4) 0.5155(7) 0.5253(3) 0.0536(12) Uani 1 1 d . . . . .
H27 H 0.6053 0.4390 0.4808 0.064 Uiso 1 1 calc R U . . .
C28 C 0.9286(5) 0.6864(8) 0.6029(4) 0.0605(14) Uani 1 1 d . . . . .
H28 H 0.9306 0.7179 0.5462 0.073 Uiso 1 1 calc R U . . .
C29 C 0.8949(4) 0.5299(7) 0.6231(3) 0.0520(12) Uani 1 1 d . . . . .
H29 H 0.8757 0.4547 0.5797 0.062 Uiso 1 1 calc R U . . .
C30 C 0.9664(4) 0.1676(6) 0.8523(3) 0.0482(11) Uani 1 1 d . . . . .
C31 C 1.0704(4) 0.1959(7) 0.8476(4) 0.0553(12) Uani 1 1 d . . . . .
H31 H 1.0934 0.2692 0.8076 0.066 Uiso 1 1 calc R U . . .
C32 C 1.1378(5) 0.1114(8) 0.9044(4) 0.0644(15) Uani 1 1 d . . . . .
H32 H 1.2070 0.1255 0.9008 0.077 Uiso 1 1 calc R U . . .
C33 C 1.1044(5) 0.0066(8) 0.9661(4) 0.0699(16) Uani 1 1 d . . . . .
H33 H 1.1522 -0.0429 1.0047 0.084 Uiso 1 1 calc R U . . .
C34 C 1.0042(5) -0.0272(7) 0.9730(4) 0.0625(14) Uani 1 1 d . . . . .
H34 H 0.9830 -0.0999 1.0141 0.075 Uiso 1 1 calc R U . . .
C35 C 0.9342(4) 0.0549(6) 0.9138(3) 0.0507(11) Uani 1 1 d . . . . .
C36 C 0.7525(5) 0.0782(11) 0.4217(5) 0.086(2) Uani 1 1 d . . . . .
H36 H 0.7431 0.0590 0.4821 0.103 Uiso 1 1 calc R U . . .

loop_
_atom_site_aniso_label
_atom_site_aniso_U_11
_atom_site_aniso_U_22
_atom_site_aniso_U_33
_atom_site_aniso_U_23
_atom_site_aniso_U_13
_atom_site_aniso_U_12
O1 0.058(2) 0.074(3) 0.083(3) 0.028(2) 0.011(2) -0.001(2)
O2 0.074(2) 0.063(2) 0.052(2) -0.0155(18) 0.0122(17) 0.0023(19)
O4 0.083(3) 0.0398(18) 0.055(2) -0.0084(16) 0.0048(18) -0.0049(18)
Cl4 0.0757(12) 0.149(2) 0.149(2) -0.0215(19) -0.0027(13) -0.0079(14)
Cl5 0.1077(17) 0.1075(17) 0.134(2) -0.0234(15) 0.0141(13) 0.0203(13)
Cl6 0.0960(15) 0.1025(17) 0.200(3) -0.0421(18) 0.0545(17) -0.0221(13)
N1 0.060(2) 0.045(2) 0.047(2) 0.0075(18) 0.0049(18) 0.0023(19)
N2 0.149(6) 0.051(3) 0.131(6) 0.002(3) 0.072(5) -0.013(4)
O3 0.062(2) 0.099(3) 0.086(3) 0.032(3) 0.009(2) -0.019(2)
C4 0.044(2) 0.039(2) 0.049(3) 0.0031(19) 0.0013(19) -0.0047(18)
C5 0.086(4) 0.045(3) 0.054(3) 0.011(2) 0.006(3) -0.003(3)
C6 0.058(3) 0.039(2) 0.043(2) 0.0037(19) 0.008(2) 0.005(2)
C7 0.056(3) 0.035(2) 0.043(2) 0.0008(18) 0.006(2) 0.0011(19)
C8 0.051(3) 0.036(2) 0.041(2) -0.0002(18) 0.0098(19) -0.0013(19)
C9 0.047(2) 0.042(2) 0.043(2) 0.0004(19) 0.0098(19) -0.0005(19)
C10 0.076(4) 0.047(3) 0.048(3) -0.002(2) 0.014(2) -0.006(2)
C11 0.085(4) 0.051(3) 0.065(4) -0.012(3) 0.026(3) -0.014(3)
C12 0.069(3) 0.043(3) 0.077(4) 0.006(3) 0.030(3) 0.003(3)
C13 0.104(5) 0.045(3) 0.094(5) 0.003(3) 0.051(4) 0.000(3)
C15 0.181(10) 0.128(9) 0.112(7) -0.043(6) 0.082(7) -0.058(8)
C14 0.160(7) 0.172(8) 0.131(6) 0.013(6) 0.066(5) -0.005(6)
C1 0.154(8) 0.188(10) 0.136(8) 0.041(8) 0.083(7) 0.025(8)
C2 0.160(7) 0.172(8) 0.131(6) 0.013(6) 0.066(5) -0.005(6)
C3 0.080(5) 0.123(7) 0.092(5) 0.044(5) 0.012(4) -0.020(5)
C37 0.075(4) 0.071(4) 0.057(3) 0.023(3) 0.013(3) -0.002(3)
C16 0.052(3) 0.036(2) 0.041(2) -0.0011(18) 0.0075(19) 0.0017(19)
C17 0.057(3) 0.042(2) 0.039(2) 0.003(2) 0.007(2) 0.000(2)
C18 0.060(3) 0.053(3) 0.049(3) 0.009(2) 0.010(2) -0.002(2)
C19 0.054(3) 0.065(3) 0.055(3) 0.005(3) 0.012(2) -0.009(3)
C20 0.054(4) 0.155(9) 0.108(6) 0.049(6) 0.005(4) -0.022(4)
C21 0.050(3) 0.037(2) 0.044(2) 0.000(2) 0.0057(19) -0.007(2)
C22 0.046(2) 0.035(2) 0.054(3) -0.001(2) 0.002(2) -0.0035(19)
C23 0.051(3) 0.039(2) 0.047(3) -0.0064(19) 0.008(2) -0.0026(19)
C24 0.056(3) 0.038(3) 0.085(4) -0.008(3) 0.000(3) -0.002(2)
C25 0.066(3) 0.040(3) 0.099(5) 0.017(3) -0.012(3) -0.005(3)
C26 0.061(3) 0.060(3) 0.080(4) 0.024(3) -0.010(3) -0.004(3)
C27 0.053(3) 0.054(3) 0.054(3) 0.007(2) 0.000(2) -0.006(2)
C28 0.066(3) 0.064(3) 0.053(3) 0.014(3) 0.017(3) 0.000(3)
C29 0.058(3) 0.056(3) 0.043(2) 0.002(2) 0.007(2) -0.004(2)
C30 0.057(3) 0.042(2) 0.045(2) -0.007(2) 0.003(2) 0.005(2)
C31 0.057(3) 0.054(3) 0.054(3) -0.010(2) 0.006(2) 0.001(2)
C32 0.057(3) 0.069(4) 0.066(4) -0.020(3) -0.001(3) 0.010(3)
C33 0.077(4) 0.068(4) 0.063(3) -0.006(3) -0.009(3) 0.021(3)
C34 0.083(4) 0.052(3) 0.051(3) 0.001(2) -0.005(3) 0.010(3)
C35 0.066(3) 0.045(3) 0.041(2) -0.002(2) 0.001(2) 0.003(2)
C36 0.077(4) 0.100(5) 0.083(4) -0.022(4) 0.025(3) -0.013(4)

loop_
_atom_type_symbol
_atom_type_description
_atom_type_scat_dispersion_real
_atom_type_scat_dispersion_imag
_atom_type_scat_source
C C 0.0033 0.0016 'International Tables Vol C Tables 4.2.6.8 and 6.1.1.4'
H H 0.0000 0.0000 'International Tables Vol C Tables 4.2.6.8 and 6.1.1.4'
Cl Cl 0.1484 0.1585 'International Tables Vol C Tables 4.2.6.8 and 6.1.1.4'
N N 0.0061 0.0033 'International Tables Vol C Tables 4.2.6.8 and 6.1.1.4'
O O 0.0106 0.0060 'International Tables Vol C Tables 4.2.6.8 and 6.1.1.4'

loop_
_geom_angle_atom_site_label_1
_geom_angle_atom_site_label_2
_geom_angle_atom_site_label_3
_geom_angle
_geom_angle_site_symmetry_1
_geom_angle_site_symmetry_3
_geom_angle_publ_flag
C6 N1 C5 127.1(4) . . ?
C35 N1 C5 125.8(4) . . ?
C35 N1 C6 106.1(4) . . ?
C19 O3 C20 115.5(5) . . ?
C22 C4 C21 110.1(4) . . ?
C22 C4 C27 121.3(5) . . ?
C27 C4 C21 128.6(5) . . ?
N1 C5 H5A 108.5 . . ?
N1 C5 H5B 108.5 . . ?
N1 C5 C37 115.2(5) . . ?
H5A C5 H5B 107.5 . . ?
C37 C5 H5A 108.5 . . ?
C37 C5 H5B 108.5 . . ?
N1 C6 C17 135.1(5) . . ?
C7 C6 N1 110.6(4) . . ?
C7 C6 C17 114.3(4) . . ?
C6 C7 C8 110.6(4) . . ?
C6 C7 C30 107.6(4) . . ?
C30 C7 C8 140.7(4) . . ?
C7 C8 H8 107.1 . . ?
C7 C8 C9 119.2(4) . . ?
C7 C8 C16 101.4(4) . . ?
C9 C8 H8 107.1 . . ?
C9 C8 C16 114.3(4) . . ?
C16 C8 H8 107.1 . . ?
C10 C9 C8 124.2(4) . . ?
C10 C9 C29 118.1(5) . . ?
C29 C9 C8 117.7(4) . . ?
C9 C10 H10 119.4 . . ?
C11 C10 C9 121.2(5) . . ?
C11 C10 H10 119.4 . . ?
C10 C11 H11 120.0 . . ?
C10 C11 C12 120.0(6) . . ?
C12 C11 H11 120.0 . . ?
C11 C12 C13 120.5(6) . . ?
C11 C12 C28 120.2(5) . . ?
C28 C12 C13 119.2(6) . . ?
N2 C13 C12 178.3(8) . . ?
C14 C15 H15 120.0 . . ?
C14 C15 C37 120.0 . . ?
C37 C15 H15 120.0 . . ?
C15 C14 H14 120.0 . . ?
C1 C14 C15 120.0 . . ?
C1 C14 H14 120.0 . . ?
C14 C1 H1 120.0 . . ?
C14 C1 C2 120.0 . . ?
C2 C1 H1 120.0 . . ?
C1 C2 H2 120.0 . . ?
C3 C2 C1 120.0 . . ?
C3 C2 H2 120.0 . . ?
C2 C3 H3 120.0 . . ?
C2 C3 C37 120.0 . . ?
C37 C3 H3 120.0 . . ?
C15 C37 C5 120.8(4) . . ?
C3 C37 C5 119.2(4) . . ?
C3 C37 C15 120.0 . . ?
C17 C16 C8 105.4(4) . . ?
C17 C16 C21 118.6(4) . . ?
C17 C16 C23 113.8(4) . . ?
C21 C16 C8 106.3(4) . . ?
C21 C16 C23 102.7(4) . . ?
C23 C16 C8 109.7(4) . . ?
C6 C17 C16 105.1(4) . . ?
C18 C17 C6 128.6(5) . . ?
C18 C17 C16 126.3(5) . . ?
C17 C18 H18 118.0 . . ?
C17 C18 C19 123.9(5) . . ?
C19 C18 H18 118.0 . . ?
O1 C19 O3 123.3(5) . . ?
O1 C19 C18 126.1(5) . . ?
O3 C19 C18 110.7(5) . . ?
O3 C20 H20A 109.5 . . ?
O3 C20 H20B 109.5 . . ?
O3 C20 H20C 109.5 . . ?
H20A C20 H20B 109.5 . . ?
H20A C20 H20C 109.5 . . ?
H20B C20 H20C 109.5 . . ?
O4 C21 C4 127.3(4) . . ?
O4 C21 C16 124.7(4) . . ?
C4 C21 C16 107.7(4) . . ?
C4 C22 C23 110.0(4) . . ?
C4 C22 C24 120.8(5) . . ?
C24 C22 C23 129.2(5) . . ?
O2 C23 C16 125.6(5) . . ?
O2 C23 C22 127.4(4) . . ?
C22 C23 C16 107.0(4) . . ?
C22 C24 H24 121.5 . . ?
C25 C24 C22 117.0(6) . . ?
C25 C24 H24 121.5 . . ?
C24 C25 H25 118.8 . . ?
C24 C25 C26 122.4(5) . . ?
C26 C25 H25 118.8 . . ?
C25 C26 H26 119.5 . . ?
C27 C26 C25 121.0(6) . . ?
C27 C26 H26 119.5 . . ?
C4 C27 H27 121.2 . . ?
C26 C27 C4 117.5(6) . . ?
C26 C27 H27 121.2 . . ?
C12 C28 H28 120.1 . . ?
C29 C28 C12 119.7(5) . . ?
C29 C28 H28 120.1 . . ?
C9 C29 H29 119.7 . . ?
C28 C29 C9 120.6(5) . . ?
C28 C29 H29 119.7 . . ?
C7 C30 C35 105.7(4) . . ?
C31 C30 C7 134.9(5) . . ?
C31 C30 C35 119.4(5) . . ?
C30 C31 H31 120.9 . . ?
C32 C31 C30 118.1(6) . . ?
C32 C31 H31 120.9 . . ?
C31 C32 H32 119.3 . . ?
C33 C32 C31 121.4(6) . . ?
C33 C32 H32 119.3 . . ?
C32 C33 H33 118.6 . . ?
C34 C33 C32 122.9(6) . . ?
C34 C33 H33 118.6 . . ?
C33 C34 H34 121.9 . . ?
C33 C34 C35 116.3(6) . . ?
C35 C34 H34 121.9 . . ?
N1 C35 C30 110.1(4) . . ?
N1 C35 C34 128.2(5) . . ?
C30 C35 C34 121.8(5) . . ?
Cl4 C36 Cl5 111.9(4) . . ?
Cl4 C36 Cl6 113.0(5) . . ?
Cl4 C36 H36 106.3 . . ?
Cl5 C36 H36 106.3 . . ?
Cl6 C36 Cl5 112.4(4) . . ?
Cl6 C36 H36 106.3 . . ?

loop_
_geom_bond_atom_site_label_1
_geom_bond_atom_site_label_2
_geom_bond_distance
_geom_bond_site_symmetry_2
_geom_bond_publ_flag
O1 C19 1.185(7) . ?
O2 C23 1.205(6) . ?
O4 C21 1.206(6) . ?
Cl4 C36 1.700(8) . ?
Cl5 C36 1.749(8) . ?
Cl6 C36 1.732(9) . ?
N1 C5 1.454(7) . ?
N1 C6 1.383(6) . ?
N1 C35 1.380(7) . ?
N2 C13 1.135(9) . ?
O3 C19 1.347(7) . ?
O3 C20 1.452(9) . ?
C4 C21 1.477(7) . ?
C4 C22 1.384(7) . ?
C4 C27 1.392(7) . ?
C5 H5A 0.9700 . ?
C5 H5B 0.9700 . ?
C5 C37 1.501(7) . ?
C6 C7 1.379(7) . ?
C6 C17 1.429(7) . ?
C7 C8 1.494(7) . ?
C7 C30 1.409(7) . ?
C8 H8 0.9800 . ?
C8 C9 1.513(6) . ?
C8 C16 1.616(7) . ?
C9 C10 1.383(7) . ?
C9 C29 1.404(7) . ?
C10 H10 0.9300 . ?
C10 C11 1.370(8) . ?
C11 H11 0.9300 . ?
C11 C12 1.378(9) . ?
C12 C13 1.453(8) . ?
C12 C28 1.381(9) . ?
C15 H15 0.9300 . ?
C15 C14 1.3900 . ?
C15 C37 1.3900 . ?
C14 H14 0.9300 . ?
C14 C1 1.3900 . ?
C1 H1 0.9300 . ?
C1 C2 1.3900 . ?
C2 H2 0.9300 . ?
C2 C3 1.3900 . ?
C3 H3 0.9300 . ?
C3 C37 1.3900 . ?
C16 C17 1.527(6) . ?
C16 C21 1.532(7) . ?
C16 C23 1.541(6) . ?
C17 C18 1.339(7) . ?
C18 H18 0.9300 . ?
C18 C19 1.459(8) . ?
C20 H20A 0.9600 . ?
C20 H20B 0.9600 . ?
C20 H20C 0.9600 . ?
C22 C23 1.485(7) . ?
C22 C24 1.388(7) . ?
C24 H24 0.9300 . ?
C24 C25 1.376(9) . ?
C25 H25 0.9300 . ?
C25 C26 1.375(10) . ?
C26 H26 0.9300 . ?
C26 C27 1.368(8) . ?
C27 H27 0.9300 . ?
C28 H28 0.9300 . ?
C28 C29 1.376(8) . ?
C29 H29 0.9300 . ?
C30 C31 1.404(8) . ?
C30 C35 1.414(7) . ?
C31 H31 0.9300 . ?
C31 C32 1.388(9) . ?
C32 H32 0.9300 . ?
C32 C33 1.384(10) . ?
C33 H33 0.9300 . ?
C33 C34 1.369(9) . ?
C34 H34 0.9300 . ?
C34 C35 1.421(8) . ?
C36 H36 0.9800 . ?

loop_
_geom_torsion_atom_site_label_1
_geom_torsion_atom_site_label_2
_geom_torsion_atom_site_label_3
_geom_torsion_atom_site_label_4
_geom_torsion
_geom_torsion_site_symmetry_1
_geom_torsion_site_symmetry_2
_geom_torsion_site_symmetry_3
_geom_torsion_site_symmetry_4
_geom_torsion_publ_flag
N1 C5 C37 C15 -34.8(7) . . . . ?
N1 C5 C37 C3 145.5(5) . . . . ?
N1 C6 C7 C8 170.9(4) . . . . ?
N1 C6 C7 C30 0.4(6) . . . . ?
N1 C6 C17 C16 177.4(5) . . . . ?
N1 C6 C17 C18 -0.9(10) . . . . ?
C4 C22 C23 O2 -169.6(5) . . . . ?
C4 C22 C23 C16 10.9(5) . . . . ?
C4 C22 C24 C25 -0.8(8) . . . . ?
C5 N1 C6 C7 -168.4(5) . . . . ?
C5 N1 C6 C17 8.7(9) . . . . ?
C5 N1 C35 C30 168.2(5) . . . . ?
C5 N1 C35 C34 -11.0(8) . . . . ?
C6 N1 C5 C37 -78.4(7) . . . . ?
C6 N1 C35 C30 -0.4(5) . . . . ?
C6 N1 C35 C34 -179.6(5) . . . . ?
C6 C7 C8 C9 141.5(4) . . . . ?
C6 C7 C8 C16 15.1(5) . . . . ?
C6 C7 C30 C31 176.9(5) . . . . ?
C6 C7 C30 C35 -0.6(5) . . . . ?
C6 C17 C18 C19 178.3(5) . . . . ?
C7 C6 C17 C16 -5.6(6) . . . . ?
C7 C6 C17 C18 176.1(5) . . . . ?
C7 C8 C9 C10 -30.7(7) . . . . ?
C7 C8 C9 C29 151.4(4) . . . . ?
C7 C8 C16 C17 -17.7(4) . . . . ?
C7 C8 C16 C21 -144.4(4) . . . . ?
C7 C8 C16 C23 105.2(4) . . . . ?
C7 C30 C31 C32 -177.5(5) . . . . ?
C7 C30 C35 N1 0.6(5) . . . . ?
C7 C30 C35 C34 179.9(5) . . . . ?
C8 C7 C30 C31 10.9(11) . . . . ?
C8 C7 C30 C35 -166.6(6) . . . . ?
C8 C9 C10 C11 -176.0(5) . . . . ?
C8 C9 C29 C28 175.1(5) . . . . ?
C8 C16 C17 C6 14.5(5) . . . . ?
C8 C16 C17 C18 -167.1(5) . . . . ?
C8 C16 C21 O4 74.2(6) . . . . ?
C8 C16 C21 C4 -100.7(4) . . . . ?
C8 C16 C23 O2 -82.0(6) . . . . ?
C8 C16 C23 C22 97.6(4) . . . . ?
C9 C8 C16 C17 -147.2(4) . . . . ?
C9 C8 C16 C21 86.0(5) . . . . ?
C9 C8 C16 C23 -24.4(5) . . . . ?
C9 C10 C11 C12 0.6(9) . . . . ?
C10 C9 C29 C28 -2.9(8) . . . . ?
C10 C11 C12 C13 179.1(6) . . . . ?
C10 C11 C12 C28 -2.1(9) . . . . ?
C11 C12 C28 C29 1.0(9) . . . . ?
C12 C28 C29 C9 1.5(8) . . . . ?
C13 C12 C28 C29 179.9(6) . . . . ?
C15 C14 C1 C2 0.0 . . . . ?
C14 C15 C37 C5 -179.8(5) . . . . ?
C14 C15 C37 C3 0.0 . . . . ?
C14 C1 C2 C3 0.0 . . . . ?
C1 C2 C3 C37 0.0 . . . . ?
C2 C3 C37 C5 179.8(5) . . . . ?
C2 C3 C37 C15 0.0 . . . . ?
C37 C15 C14 C1 0.0 . . . . ?
C16 C8 C9 C10 89.4(6) . . . . ?
C16 C8 C9 C29 -88.6(5) . . . . ?
C16 C17 C18 C19 0.3(9) . . . . ?
C17 C6 C7 C8 -6.8(6) . . . . ?
C17 C6 C7 C30 -177.4(4) . . . . ?
C17 C16 C21 O4 -44.1(7) . . . . ?
C17 C16 C21 C4 141.0(4) . . . . ?
C17 C16 C23 O2 35.8(7) . . . . ?
C17 C16 C23 C22 -144.7(4) . . . . ?
C17 C18 C19 O1 -6.0(10) . . . . ?
C17 C18 C19 O3 173.6(6) . . . . ?
C20 O3 C19 O1 -1.4(10) . . . . ?
C20 O3 C19 C18 179.0(7) . . . . ?
C21 C4 C22 C23 -1.4(6) . . . . ?
C21 C4 C22 C24 177.8(5) . . . . ?
C21 C4 C27 C26 -176.9(5) . . . . ?
C21 C16 C17 C6 133.3(4) . . . . ?
C21 C16 C17 C18 -48.3(7) . . . . ?
C21 C16 C23 O2 165.3(5) . . . . ?
C21 C16 C23 C22 -15.2(5) . . . . ?
C22 C4 C21 O4 176.5(5) . . . . ?
C22 C4 C21 C16 -8.7(5) . . . . ?
C22 C4 C27 C26 1.0(8) . . . . ?
C22 C24 C25 C26 1.6(9) . . . . ?
C23 C16 C17 C6 -105.7(5) . . . . ?
C23 C16 C17 C18 72.7(7) . . . . ?
C23 C16 C21 O4 -170.6(5) . . . . ?
C23 C16 C21 C4 14.5(5) . . . . ?
C23 C22 C24 C25 178.2(5) . . . . ?
C24 C22 C23 O2 11.3(9) . . . . ?
C24 C22 C23 C16 -168.2(5) . . . . ?
C24 C25 C26 C27 -1.2(10) . . . . ?
C25 C26 C27 C4 -0.2(9) . . . . ?
C27 C4 C21 O4 -5.4(8) . . . . ?
C27 C4 C21 C16 169.4(5) . . . . ?
C27 C4 C22 C23 -179.7(4) . . . . ?
C27 C4 C22 C24 -0.5(8) . . . . ?
C29 C9 C10 C11 1.9(8) . . . . ?
C30 C7 C8 C9 -52.8(8) . . . . ?
C30 C7 C8 C16 -179.2(6) . . . . ?
C30 C31 C32 C33 -2.3(8) . . . . ?
C31 C30 C35 N1 -177.3(4) . . . . ?
C31 C30 C35 C34 1.9(7) . . . . ?
C31 C32 C33 C34 3.3(9) . . . . ?
C32 C33 C34 C35 -1.5(9) . . . . ?
C33 C34 C35 N1 178.0(5) . . . . ?
C33 C34 C35 C30 -1.1(8) . . . . ?
C35 N1 C5 C37 115.4(6) . . . . ?
C35 N1 C6 C7 0.0(5) . . . . ?
C35 N1 C6 C17 177.1(5) . . . . ?
C35 C30 C31 C32 -0.2(7) . . . . ?
